data_1001834
loop_
_publ_author_name
'Leclaire, A.'
'Borel, M. M.'
'Raveau, B.'
'Mezaoui, D.'

_publ_section_title
;
 Combination of \a-NbOPO~4 type layers with enantiomorphic \a'-type layers:
 the "racemic structure" of \a-\a'-(Nb~0.787~W~0.213OPO~4~)
;
_journal_coden_ASTM ZEKRDZ
_journal_name_full
;
Zeitschrift fuer Kristallographie (149,1979-)
;
_journal_page_first 837
_journal_page_last 839
_journal_paper_doi 10.1524/zkri.1997.212.12.837
_journal_volume 212
_journal_year 1997
_chemical_formula_structural '(Nb0.787 W0.213) O (P O4)'
_chemical_formula_sum 'Nb0.787 O5 P W0.213'
_chemical_name_systematic
;
Niobium tungsten oxide phosphate(V) (0.79/0.21/1/1) \a-\a'
;
_space_group_IT_number 129
_symmetry_cell_setting tetragonal
_symmetry_space_group_name_Hall '-P 4a 2a'
_symmetry_space_group_name_H-M 'P 4/n m m :2'
_cell_angle_alpha 90
_cell_angle_beta 90
_cell_angle_gamma 90
_cell_formula_units_Z 2
_cell_length_a 6.3524(7)
_cell_length_b 6.3524(7)
_cell_length_c 4.0916(5)
_cell_volume 165.1
_refine_ls_R_factor_all 0.024
_cod_original_sg_symbol_H-M 'P 4/n m m Z'
_cod_original_formula_sum 'Nb.787 O5 P W.213'
_cod_database_code 1001834

loop_
_symmetry_equiv_pos_as_xyz
x,y,z
1/2-x,y,z
x,1/2-y,z
1/2-x,1/2-y,z
y,x,z
1/2-y,x,z
y,1/2-x,z
1/2-y,1/2-x,z
-x,-y,-z
1/2+x,-y,-z
-x,1/2+y,-z
1/2+x,1/2+y,-z
-y,-x,-z
1/2+y,-x,-z
-y,1/2+x,-z
1/2+y,1/2+x,-z

loop_
_atom_site_label
_atom_site_type_symbol
_atom_site_symmetry_multiplicity
_atom_site_Wyckoff_symbol
_atom_site_fract_x
_atom_site_fract_y
_atom_site_fract_z
_atom_site_occupancy
_atom_site_attached_hydrogens
_atom_site_calc_flag
Nb1 Nb5+ 2 c 0.25 0.25 0.28336(9) 0.787(6) 0 d
W1 W5+ 2 c 0.25 0.25 0.28336(9) 0.213(6) 0 d
P1 P5+ 2 a 0.25 0.75 0. 1. 0 d
O1 O2- 2 c 0.25 0.25 0.710(1) 1. 0 d
O2 O2- 16 k 0.2154(4) 0.5569(4) 0.2137(5) 0.5 0 d

loop_
_atom_type_symbol
_atom_type_oxidation_number
Nb5+ 5.000
W5+ 5.000
P5+ 5.000
O2- -2.000
